data_2221923
loop_
_publ_author_name
'Zhang, Run-Wen'
'Wang, Li-Li'
'Zhao, Xiao-Jun'

_publ_section_title
Aquabis(4-nitrobenzoato)-\k^2^<i>O</i>,<i>O</i>';\k<i>O</i>-(piperidinium-4-carboxylato-\k^2^<i>O</i>,<i>O</i>')cadmium(II)
_journal_coeditor_code BQ2139
_journal_issue 6
_journal_name_full 'Acta Crystallographica Section E'
_journal_page_first m664
_journal_page_last m665
_journal_paper_doi 10.1107/S160053680901811X
_journal_volume 65
_journal_year 2009
_chemical_formula_iupac '[Cd (C6 H11 N O2) (C7 H4 N O4)2 (H2 O)]'
_chemical_formula_moiety 'C20 H21 Cd N3 O11'
_chemical_formula_sum 'C20 H21 Cd N3 O11'
_chemical_formula_weight 591.80
_chemical_name_systematic
;
Aquabis(4-nitrobenzoato)-\k^2^<i>O</i>,<i>O</i>';\k<i>O</i>-(piperidinium-4-
carboxylato-\k^2^<i>O</i>,<i>O</i>')cadmium(II)
;
_space_group_IT_number 14
_symmetry_cell_setting monoclinic
_symmetry_space_group_name_Hall '-P 2ybc'
_symmetry_space_group_name_H-M 'P 1 21/c 1'
_atom_sites_solution_hydrogens geom
_atom_sites_solution_primary direct
_atom_sites_solution_secondary difmap
_audit_creation_method SHELXL-97
_cell_angle_alpha 90.00
_cell_angle_beta 91.3400(10)
_cell_angle_gamma 90.00
_cell_formula_units_Z 4
_cell_length_a 22.7135(7)
_cell_length_b 6.6294(2)
_cell_length_c 14.9658(5)
_cell_measurement_reflns_used 8249
_cell_measurement_temperature 296(2)
_cell_measurement_theta_max 27.83
_cell_measurement_theta_min 2.85
_cell_volume 2252.89(12)
_computing_cell_refinement 'SAINT (Bruker, 2001)'
_computing_data_collection 'APEX2 (Bruker, 2003)'
_computing_data_reduction 'SAINT (Bruker, 2001)'
_computing_molecular_graphics
;
SHELXTL (Sheldrick, 2008) and DIAMOND (Brandenburg & Berndt,
1999)
;
_computing_publication_material 'SHELXL97 (Sheldrick, 2008)'
_computing_structure_refinement 'SHELXL97 (Sheldrick, 2008)'
_computing_structure_solution 'SHELXS97 (Sheldrick, 2008)'
_diffrn_ambient_temperature 296(2)
_diffrn_measured_fraction_theta_full 0.997
_diffrn_measured_fraction_theta_max 0.997
_diffrn_measurement_device_type 'Bruker APEXII CCD area-detector'
_diffrn_measurement_method '\f and \w'
_diffrn_radiation_monochromator graphite
_diffrn_radiation_source 'fine-focus sealed tube'
_diffrn_radiation_type MoK\a
_diffrn_radiation_wavelength 0.71073
_diffrn_reflns_av_R_equivalents 0.0138
_diffrn_reflns_av_sigmaI/netI 0.0156
_diffrn_reflns_limit_h_max 26
_diffrn_reflns_limit_h_min -18
_diffrn_reflns_limit_k_max 7
_diffrn_reflns_limit_k_min -7
_diffrn_reflns_limit_l_max 17
_diffrn_reflns_limit_l_min -17
_diffrn_reflns_number 10944
_diffrn_reflns_theta_full 25.01
_diffrn_reflns_theta_max 25.01
_diffrn_reflns_theta_min 0.90
_exptl_absorpt_coefficient_mu 1.037
_exptl_absorpt_correction_T_max 0.8040
_exptl_absorpt_correction_T_min 0.7326
_exptl_absorpt_correction_type multi-scan
_exptl_absorpt_process_details '(SADABS; Sheldrick, 1996)'
_exptl_crystal_colour pale-yellow
_exptl_crystal_density_diffrn 1.745
_exptl_crystal_density_method 'not measured'
_exptl_crystal_description block
_exptl_crystal_F_000 1192
_exptl_crystal_size_max 0.32
_exptl_crystal_size_mid 0.28
_exptl_crystal_size_min 0.22
_refine_diff_density_max 0.372
_refine_diff_density_min -0.320
_refine_ls_extinction_method none
_refine_ls_goodness_of_fit_ref 1.046
_refine_ls_hydrogen_treatment constr
_refine_ls_matrix_type full
_refine_ls_number_parameters 316
_refine_ls_number_reflns 3950
_refine_ls_number_restraints 18
_refine_ls_restrained_S_all 1.154
_refine_ls_R_factor_all 0.0230
_refine_ls_R_factor_gt 0.0197
_refine_ls_shift/su_max 0.000
_refine_ls_shift/su_mean 0.000
_refine_ls_structure_factor_coef Fsqd
_refine_ls_weighting_details 'calc w=1/[\s^2^(Fo^2^)+(0.0248P)^2^+1.8541P] where P=(Fo^2^+2Fc^2^)/3'
_refine_ls_weighting_scheme calc
_refine_ls_wR_factor_gt 0.0479
_refine_ls_wR_factor_ref 0.0559
_reflns_number_gt 3615
_reflns_number_total 3950
_reflns_threshold_expression I>2\s(I)
_cod_data_source_file bq2139.cif
_cod_data_source_block I
_cod_depositor_comments
;
The following automatic conversions were performed:
'_symmetry_cell_setting' value 'Monoclinic' changed to 'monoclinic'
according to '/home/saulius/struct/CIF-dictionaries/cif_core.dic'
dictionary named 'cif_core.dic' version 2.4.1 from 2010-06-29.

Automatic conversion script
Id: cif_fix_enum 1527 2010-12-29 10:47:43Z saulius 

The following automatic conversions were performed:

'_symmetry_cell_setting' value 'Monoclinic' changed to 'monoclinic'
according to /home/saulius/struct/CIF-dictionaries/cif_core.dic
dictionary named 'cif_core.dic' version 2.4.1 from 2010-06-29.

Automatic conversion script
Id: cif_fix_values 1715 2011-07-08 13:25:40Z adriana 
;
_cod_original_sg_symbol_H-M 'P 21/c'
_cod_database_code 2221923
_cod_database_fobs_code 2221923

loop_
_symmetry_equiv_pos_as_xyz
'x, y, z'
'-x, y+1/2, -z+1/2'
'-x, -y, -z'
'x, -y-1/2, z-1/2'

loop_
_atom_site_type_symbol
_atom_site_label
_atom_site_fract_x
_atom_site_fract_y
_atom_site_fract_z
_atom_site_U_iso_or_equiv
_atom_site_adp_type
_atom_site_calc_flag
_atom_site_refinement_flags
_atom_site_occupancy
_atom_site_disorder_assembly
_atom_site_disorder_group
Cd Cd1 0.219460(8) 0.68670(3) 0.490995(11) 0.03129(7) Uani d . 1 . .
O O1 0.11917(8) 0.7419(3) 0.45149(12) 0.0458(5) Uani d . 1 . .
O O2 0.18499(8) 0.7480(3) 0.34618(12) 0.0372(4) Uani d . 1 . .
O O3 -0.10379(9) 0.7684(4) 0.13243(15) 0.0595(6) Uani d . 1 . .
O O4 -0.04142(11) 0.7829(5) 0.02901(15) 0.0822(9) Uani d . 1 . .
O O5 0.30087(8) 0.5260(3) 0.46044(13) 0.0450(5) Uani d . 1 . .
O O6 0.34464(10) 0.7998(3) 0.40672(16) 0.0563(6) Uani d . 1 . .
O O7 0.59387(12) 0.2162(5) 0.3509(3) 0.1201(13) Uani d U 1 . .
O O8 0.54181(11) -0.0455(4) 0.3661(2) 0.0759(7) Uani d U 1 . .
O O9 0.24780(8) 0.7579(3) 0.63847(11) 0.0371(4) Uani d . 1 . .
O O10 0.23667(10) 1.0130(3) 0.54773(12) 0.0506(5) Uani d U 1 . .
O O11 0.18002(9) 0.3782(3) 0.52820(14) 0.0490(5) Uani d . 1 . .
H H11A 0.1486 0.3692 0.4963 0.073 Uiso d R 1 . .
H H11B 0.2007 0.2720 0.5342 0.073 Uiso d R 1 . .
N N1 -0.05315(11) 0.7738(4) 0.10707(16) 0.0432(6) Uani d . 1 . .
N N2 0.54786(12) 0.1355(4) 0.3662(2) 0.0637(8) Uani d U 1 . .
N N3 0.28125(9) 1.4822(3) 0.78005(14) 0.0354(5) Uani d . 1 . .
H H3A 0.2604 1.5610 0.7420 0.043 Uiso calc R 1 . .
H H3B 0.2946 1.5603 0.8253 0.043 Uiso calc R 1 . .
C C1 0.08383(11) 0.7676(4) 0.30125(16) 0.0297(5) Uani d . 1 . .
C C2 0.02551(11) 0.7688(4) 0.32711(17) 0.0326(5) Uani d . 1 . .
H H2 0.0169 0.7675 0.3875 0.039 Uiso calc R 1 . .
C C3 -0.01979(11) 0.7717(4) 0.26380(17) 0.0342(6) Uani d . 1 . .
H H3 -0.0589 0.7730 0.2806 0.041 Uiso calc R 1 . .
C C4 -0.00508(11) 0.7727(4) 0.17489(17) 0.0331(6) Uani d . 1 . .
C C5 0.05237(12) 0.7745(4) 0.14668(17) 0.0384(6) Uani d . 1 . .
H H5 0.0608 0.7779 0.0862 0.046 Uiso calc R 1 . .
C C6 0.09691(11) 0.7712(4) 0.21095(17) 0.0354(6) Uani d . 1 . .
H H6 0.1360 0.7713 0.1937 0.043 Uiso calc R 1 . .
C C7 0.13244(11) 0.7537(4) 0.37115(17) 0.0309(5) Uani d . 1 . .
C C8 0.39914(11) 0.4942(4) 0.41654(17) 0.0356(6) Uani d . 1 . .
C C9 0.44834(14) 0.5789(5) 0.3783(2) 0.0549(8) Uani d . 1 . .
H H9 0.4480 0.7144 0.3623 0.066 Uiso calc R 1 . .
C C10 0.49774(14) 0.4642(5) 0.3638(3) 0.0622(9) Uani d . 1 . .
H H10 0.5312 0.5217 0.3398 0.075 Uiso calc R 1 . .
C C11 0.49655(12) 0.2628(5) 0.3857(2) 0.0445(7) Uani d . 1 . .
C C12 0.44856(12) 0.1744(4) 0.42363(18) 0.0402(6) Uani d . 1 . .
H H12 0.4488 0.0377 0.4377 0.048 Uiso calc R 1 . .
C C13 0.39998(12) 0.2921(4) 0.44039(17) 0.0367(6) Uani d . 1 . .
H H13 0.3676 0.2356 0.4679 0.044 Uiso calc R 1 . .
C C14 0.34426(12) 0.6197(4) 0.42904(17) 0.0372(6) Uani d . 1 . .
C C15 0.27278(11) 1.0862(4) 0.69599(15) 0.0306(5) Uani d . 1 . .
H H15 0.2954 1.0078 0.7404 0.037 Uiso calc R 1 . .
C C16 0.31251(11) 1.2505(4) 0.66016(17) 0.0349(6) Uani d . 1 . .
H H16A 0.3469 1.1889 0.6342 0.042 Uiso calc R 1 . .
H H16B 0.2915 1.3242 0.6133 0.042 Uiso calc R 1 . .
C C17 0.33216(12) 1.3960(4) 0.73289(18) 0.0399(6) Uani d . 1 . .
H H17A 0.3577 1.3262 0.7756 0.048 Uiso calc R 1 . .
H H17B 0.3546 1.5045 0.7067 0.048 Uiso calc R 1 . .
C C18 0.24177(13) 1.3237(4) 0.81621(17) 0.0370(6) Uani d . 1 . .
H H18A 0.2081 1.3870 0.8434 0.044 Uiso calc R 1 . .
H H18B 0.2629 1.2472 0.8620 0.044 Uiso calc R 1 . .
C C19 0.22071(11) 1.1830(4) 0.74276(17) 0.0341(6) Uani d . 1 . .
H H19A 0.1969 1.2576 0.6994 0.041 Uiso calc R 1 . .
H H19B 0.1963 1.0783 0.7679 0.041 Uiso calc R 1 . .
C C20 0.25127(11) 0.9437(4) 0.62321(16) 0.0326(5) Uani d U 1 . .

loop_
_atom_site_aniso_label
_atom_site_aniso_U_11
_atom_site_aniso_U_22
_atom_site_aniso_U_33
_atom_site_aniso_U_12
_atom_site_aniso_U_13
_atom_site_aniso_U_23
Cd1 0.03884(12) 0.02632(11) 0.02842(11) 0.00414(8) -0.00520(7) -0.00244(7)
O1 0.0443(11) 0.0636(13) 0.0294(10) 0.0109(10) -0.0012(8) 0.0033(9)
O2 0.0321(10) 0.0429(10) 0.0364(10) 0.0004(8) -0.0041(8) 0.0006(8)
O3 0.0341(12) 0.0792(16) 0.0646(14) 0.0025(11) -0.0104(10) 0.0013(12)
O4 0.0595(15) 0.149(3) 0.0372(13) 0.0001(16) -0.0105(11) 0.0044(15)
O5 0.0403(11) 0.0396(11) 0.0552(12) 0.0066(9) 0.0049(9) -0.0040(9)
O6 0.0592(13) 0.0369(12) 0.0725(15) 0.0100(10) -0.0061(11) 0.0148(10)
O7 0.0492(15) 0.0736(19) 0.240(4) 0.0041(14) 0.053(2) 0.026(2)
O8 0.0572(14) 0.0516(15) 0.120(2) 0.0142(12) 0.0266(14) 0.0137(14)
O9 0.0543(11) 0.0239(9) 0.0331(9) -0.0009(8) -0.0006(8) -0.0017(7)
O10 0.0843(14) 0.0275(9) 0.0388(10) 0.0071(9) -0.0225(10) -0.0030(8)
O11 0.0479(11) 0.0328(10) 0.0650(13) -0.0032(9) -0.0228(10) 0.0083(9)
N1 0.0420(14) 0.0409(13) 0.0462(15) 0.0022(11) -0.0101(11) 0.0018(11)
N2 0.0408(14) 0.0533(16) 0.098(2) 0.0069(12) 0.0211(14) 0.0190(15)
N3 0.0487(13) 0.0225(10) 0.0348(11) -0.0030(9) -0.0047(9) -0.0030(9)
C1 0.0331(13) 0.0233(12) 0.0325(13) 0.0020(10) -0.0009(10) 0.0021(10)
C2 0.0384(14) 0.0297(13) 0.0299(13) 0.0030(11) 0.0027(11) 0.0025(10)
C3 0.0301(13) 0.0307(13) 0.0418(14) 0.0015(10) 0.0034(11) 0.0024(11)
C4 0.0350(14) 0.0280(13) 0.0359(14) 0.0012(10) -0.0067(11) 0.0015(10)
C5 0.0400(15) 0.0461(16) 0.0290(13) 0.0027(12) 0.0021(11) 0.0029(12)
C6 0.0306(13) 0.0420(15) 0.0338(13) 0.0004(11) 0.0028(11) 0.0013(11)
C7 0.0365(14) 0.0211(12) 0.0348(14) 0.0027(10) -0.0035(11) 0.0000(10)
C8 0.0371(14) 0.0330(14) 0.0364(13) 0.0006(11) -0.0047(11) 0.0007(11)
C9 0.0538(19) 0.0326(16) 0.079(2) -0.0024(14) 0.0086(16) 0.0141(15)
C10 0.0452(18) 0.0460(19) 0.096(3) -0.0031(15) 0.0208(17) 0.0118(18)
C11 0.0355(15) 0.0420(16) 0.0563(18) 0.0032(12) 0.0044(13) 0.0059(14)
C12 0.0409(15) 0.0327(14) 0.0469(16) 0.0016(12) 0.0012(12) 0.0075(12)
C13 0.0357(14) 0.0367(15) 0.0376(14) -0.0008(11) 0.0015(11) 0.0052(11)
C14 0.0428(15) 0.0368(15) 0.0316(13) 0.0036(12) -0.0089(11) -0.0015(11)
C15 0.0397(14) 0.0226(12) 0.0293(12) 0.0040(10) -0.0045(10) 0.0004(10)
C16 0.0326(13) 0.0373(14) 0.0348(13) 0.0010(11) 0.0039(11) -0.0015(11)
C17 0.0365(14) 0.0382(15) 0.0447(15) -0.0071(12) -0.0039(12) 0.0011(12)
C18 0.0517(16) 0.0265(13) 0.0332(13) -0.0015(11) 0.0082(12) -0.0019(10)
C19 0.0386(14) 0.0273(13) 0.0367(14) -0.0066(11) 0.0064(11) -0.0020(11)
C20 0.0410(13) 0.0248(12) 0.0318(12) 0.0055(10) -0.0035(10) -0.0039(10)

loop_
_atom_type_symbol
_atom_type_description
_atom_type_scat_dispersion_real
_atom_type_scat_dispersion_imag
_atom_type_scat_source
C C 0.0033 0.0016 'International Tables Vol C Tables 4.2.6.8 and 6.1.1.4'
H H 0.0000 0.0000 'International Tables Vol C Tables 4.2.6.8 and 6.1.1.4'
N N 0.0061 0.0033 'International Tables Vol C Tables 4.2.6.8 and 6.1.1.4'
O O 0.0106 0.0060 'International Tables Vol C Tables 4.2.6.8 and 6.1.1.4'
Cd Cd -0.8075 1.2024 'International Tables Vol C Tables 4.2.6.8 and 6.1.1.4'

loop_
_geom_angle_atom_site_label_1
_geom_angle_atom_site_label_2
_geom_angle_atom_site_label_3
_geom_angle_site_symmetry_1
_geom_angle_site_symmetry_3
_geom_angle
_geom_angle_publ_flag
O5 Cd1 O11 . . 87.34(7) y
O5 Cd1 O2 . . 99.09(7) ?
O11 Cd1 O2 . . 104.84(7) ?
O5 Cd1 O9 . . 94.60(7) ?
O11 Cd1 O9 . . 92.93(7) ?
O2 Cd1 O9 . . 157.95(7) ?
O5 Cd1 O10 . . 112.86(8) ?
O11 Cd1 O10 . . 142.21(7) ?
O2 Cd1 O10 . . 103.02(6) ?
O9 Cd1 O10 . . 55.45(6) ?
O5 Cd1 O1 . . 146.54(7) ?
O11 Cd1 O1 . . 79.66(7) ?
O2 Cd1 O1 . . 55.86(6) ?
O9 Cd1 O1 . . 116.58(6) ?
O10 Cd1 O1 . . 95.67(7) ?
O5 Cd1 C7 . . 123.68(7) y
O11 Cd1 C7 . . 91.37(7) y
O2 Cd1 C7 . . 28.08(7) ?
O9 Cd1 C7 . . 141.64(7) ?
O10 Cd1 C7 . . 101.72(7) ?
O1 Cd1 C7 . . 27.83(7) ?
O5 Cd1 C20 . . 104.32(7) y
O11 Cd1 C20 . . 118.82(7) y
O2 Cd1 C20 . . 130.75(7) ?
O9 Cd1 C20 . . 27.72(7) ?
O10 Cd1 C20 . . 27.77(7) ?
O1 Cd1 C20 . . 108.98(7) ?
C7 Cd1 C20 . . 124.63(7) y
C7 O1 Cd1 . . 89.86(15) ?
C7 O2 Cd1 . . 91.69(15) ?
C14 O5 Cd1 . . 120.47(17) ?
C20 O9 Cd1 . . 92.50(14) ?
C20 O10 Cd1 . . 91.50(15) ?
Cd1 O11 H11A . . 104.6 ?
Cd1 O11 H11B . . 122.9 ?
H11A O11 H11B . . 117.1 ?
O4 N1 O3 . . 122.3(2) ?
O4 N1 C4 . . 119.4(2) ?
O3 N1 C4 . . 118.3(2) ?
O7 N2 O8 . . 122.8(3) ?
O7 N2 C11 . . 118.6(3) ?
O8 N2 C11 . . 118.6(3) ?
C17 N3 C18 . . 112.6(2) ?
C17 N3 H3A . . 109.1 ?
C18 N3 H3A . . 109.1 ?
C17 N3 H3B . . 109.1 ?
C18 N3 H3B . . 109.1 ?
H3A N3 H3B . . 107.8 ?
C2 C1 C6 . . 119.8(2) ?
C2 C1 C7 . . 119.7(2) ?
C6 C1 C7 . . 120.4(2) ?
C3 C2 C1 . . 120.6(2) ?
C3 C2 H2 . . 119.7 ?
C1 C2 H2 . . 119.7 ?
C4 C3 C2 . . 117.9(2) ?
C4 C3 H3 . . 121.0 ?
C2 C3 H3 . . 121.0 ?
C3 C4 C5 . . 123.1(2) ?
C3 C4 N1 . . 118.2(2) ?
C5 C4 N1 . . 118.7(2) ?
C6 C5 C4 . . 118.0(2) ?
C6 C5 H5 . . 121.0 ?
C4 C5 H5 . . 121.0 ?
C5 C6 C1 . . 120.5(2) ?
C5 C6 H6 . . 119.7 ?
C1 C6 H6 . . 119.7 ?
O1 C7 O2 . . 122.4(2) ?
O1 C7 C1 . . 118.9(2) ?
O2 C7 C1 . . 118.7(2) ?
O1 C7 Cd1 . . 62.30(13) ?
O2 C7 Cd1 . . 60.23(12) ?
C1 C7 Cd1 . . 173.83(17) ?
C9 C8 C13 . . 119.4(3) ?
C9 C8 C14 . . 120.2(2) ?
C13 C8 C14 . . 120.4(2) ?
C10 C9 C8 . . 120.6(3) ?
C10 C9 H9 . . 119.7 ?
C8 C9 H9 . . 119.7 ?
C11 C10 C9 . . 118.6(3) ?
C11 C10 H10 . . 120.7 ?
C9 C10 H10 . . 120.7 ?
C12 C11 C10 . . 122.3(3) ?
C12 C11 N2 . . 118.4(3) ?
C10 C11 N2 . . 119.3(3) ?
C11 C12 C13 . . 118.7(3) ?
C11 C12 H12 . . 120.7 ?
C13 C12 H12 . . 120.7 ?
C12 C13 C8 . . 120.4(3) ?
C12 C13 H13 . . 119.8 ?
C8 C13 H13 . . 119.8 ?
O6 C14 O5 . . 125.7(3) ?
O6 C14 C8 . . 119.0(3) ?
O5 C14 C8 . . 115.3(2) ?
C20 C15 C16 . . 112.2(2) ?
C20 C15 C19 . . 110.6(2) ?
C16 C15 C19 . . 109.4(2) ?
C20 C15 H15 . . 108.2 ?
C16 C15 H15 . . 108.2 ?
C19 C15 H15 . . 108.2 ?
C17 C16 C15 . . 111.8(2) ?
C17 C16 H16A . . 109.3 ?
C15 C16 H16A . . 109.3 ?
C17 C16 H16B . . 109.3 ?
C15 C16 H16B . . 109.3 ?
H16A C16 H16B . . 107.9 ?
N3 C17 C16 . . 111.6(2) ?
N3 C17 H17A . . 109.3 ?
C16 C17 H17A . . 109.3 ?
N3 C17 H17B . . 109.3 ?
C16 C17 H17B . . 109.3 ?
H17A C17 H17B . . 108.0 ?
N3 C18 C19 . . 110.7(2) ?
N3 C18 H18A . . 109.5 ?
C19 C18 H18A . . 109.5 ?
N3 C18 H18B . . 109.5 ?
C19 C18 H18B . . 109.5 ?
H18A C18 H18B . . 108.1 ?
C18 C19 C15 . . 110.9(2) ?
C18 C19 H19A . . 109.5 ?
C15 C19 H19A . . 109.5 ?
C18 C19 H19B . . 109.5 ?
C15 C19 H19B . . 109.5 ?
H19A C19 H19B . . 108.0 ?
O9 C20 O10 . . 120.4(2) ?
O9 C20 C15 . . 120.1(2) ?
O10 C20 C15 . . 119.5(2) ?
O9 C20 Cd1 . . 59.78(12) ?
O10 C20 Cd1 . . 60.73(13) ?
C15 C20 Cd1 . . 176.71(18) ?

loop_
_geom_bond_atom_site_label_1
_geom_bond_atom_site_label_2
_geom_bond_site_symmetry_2
_geom_bond_distance
_geom_bond_publ_flag
Cd1 O5 . 2.1917(18) yes
Cd1 O11 . 2.3061(19) yes
Cd1 O2 . 2.3229(17) yes
Cd1 O9 . 2.3327(17) yes
Cd1 O10 . 2.3534(18) yes
Cd1 O1 . 2.3684(19) yes
Cd1 C7 . 2.675(2) ?
Cd1 C20 . 2.697(2) ?
O1 C7 . 1.249(3) ?
O2 C7 . 1.260(3) ?
O3 N1 . 1.220(3) ?
O4 N1 . 1.206(3) ?
O5 C14 . 1.265(3) ?
O6 C14 . 1.240(3) ?
O7 N2 . 1.201(4) ?
O8 N2 . 1.207(4) ?
O9 C20 . 1.256(3) ?
O10 C20 . 1.257(3) ?
O11 H11A . 0.8504 ?
O11 H11B . 0.8500 ?
N1 C4 . 1.473(3) ?
N2 C11 . 1.474(4) ?
N3 C17 . 1.483(3) ?
N3 C18 . 1.491(3) ?
N3 H3A . 0.9000 ?
N3 H3B . 0.9000 ?
C1 C2 . 1.389(4) ?
C1 C6 . 1.391(3) ?
C1 C7 . 1.506(3) ?
C2 C3 . 1.382(4) ?
C2 H2 . 0.9300 ?
C3 C4 . 1.379(4) ?
C3 H3 . 0.9300 ?
C4 C5 . 1.381(4) ?
C5 C6 . 1.380(4) ?
C5 H5 . 0.9300 ?
C6 H6 . 0.9300 ?
C8 C9 . 1.386(4) ?
C8 C13 . 1.387(4) ?
C8 C14 . 1.514(4) ?
C9 C10 . 1.377(4) ?
C9 H9 . 0.9300 ?
C10 C11 . 1.375(4) ?
C10 H10 . 0.9300 ?
C11 C12 . 1.372(4) ?
C12 C13 . 1.379(4) ?
C12 H12 . 0.9300 ?
C13 H13 . 0.9300 ?
C15 C20 . 1.514(3) ?
C15 C16 . 1.520(4) ?
C15 C19 . 1.529(3) ?
C15 H15 . 0.9800 ?
C16 C17 . 1.514(4) ?
C16 H16A . 0.9700 ?
C16 H16B . 0.9700 ?
C17 H17A . 0.9700 ?
C17 H17B . 0.9700 ?
C18 C19 . 1.511(3) ?
C18 H18A . 0.9700 ?
C18 H18B . 0.9700 ?
C19 H19A . 0.9700 ?
C19 H19B . 0.9700 ?

loop_
_geom_hbond_atom_site_label_D
_geom_hbond_atom_site_label_H
_geom_hbond_atom_site_label_A
_geom_hbond_site_symmetry_A
_geom_hbond_distance_DH
_geom_hbond_distance_HA
_geom_hbond_distance_DA
_geom_hbond_angle_DHA
O11 H11A O3 2_545 0.85 2.26 3.019(3) 148.7
O11 H11B O10 1_545 0.85 1.91 2.754(3) 171.7
N3 H3A O9 1_565 0.90 2.04 2.887(3) 156.2
N3 H3B O6 4_586 0.90 1.89 2.762(3) 162.7

loop_
_geom_torsion_atom_site_label_1
_geom_torsion_atom_site_label_2
_geom_torsion_atom_site_label_3
_geom_torsion_atom_site_label_4
_geom_torsion_site_symmetry_1
_geom_torsion_site_symmetry_2
_geom_torsion_site_symmetry_3
_geom_torsion_site_symmetry_4
_geom_torsion
_geom_torsion_publ_flag
O5 Cd1 O1 C7 . . . . -44.7(2) ?
O11 Cd1 O1 C7 . . . . -113.45(16) ?
O2 Cd1 O1 C7 . . . . 2.54(14) ?
O9 Cd1 O1 C7 . . . . 158.45(14) ?
O10 Cd1 O1 C7 . . . . 104.44(16) ?
C20 Cd1 O1 C7 . . . . 129.46(15) ?
O5 Cd1 O2 C7 . . . . 153.29(15) ?
O11 Cd1 O2 C7 . . . . 63.65(15) ?
O9 Cd1 O2 C7 . . . . -79.0(2) ?
O10 Cd1 O2 C7 . . . . -90.55(15) ?
O1 Cd1 O2 C7 . . . . -2.52(14) ?
C20 Cd1 O2 C7 . . . . -88.77(16) ?
O11 Cd1 O5 C14 . . . . 176.52(19) ?
O2 Cd1 O5 C14 . . . . 71.91(19) ?
O9 Cd1 O5 C14 . . . . -90.75(19) ?
O10 Cd1 O5 C14 . . . . -36.4(2) ?
O1 Cd1 O5 C14 . . . . 109.9(2) ?
C7 Cd1 O5 C14 . . . . 86.6(2) ?
C20 Cd1 O5 C14 . . . . -64.4(2) ?
O5 Cd1 O9 C20 . . . . 112.35(16) ?
O11 Cd1 O9 C20 . . . . -160.08(16) ?
O2 Cd1 O9 C20 . . . . -16.0(3) ?
O10 Cd1 O9 C20 . . . . -2.34(15) ?
O1 Cd1 O9 C20 . . . . -80.19(16) ?
C7 Cd1 O9 C20 . . . . -64.15(19) ?
O5 Cd1 O10 C20 . . . . -77.03(17) ?
O11 Cd1 O10 C20 . . . . 40.4(2) ?
O2 Cd1 O10 C20 . . . . 177.09(16) ?
O9 Cd1 O10 C20 . . . . 2.33(15) ?
O1 Cd1 O10 C20 . . . . 120.86(16) ?
C7 Cd1 O10 C20 . . . . 148.36(16) ?
C6 C1 C2 C3 . . . . 0.6(4) ?
C7 C1 C2 C3 . . . . -176.9(2) ?
C1 C2 C3 C4 . . . . 0.2(4) ?
C2 C3 C4 C5 . . . . -1.2(4) ?
C2 C3 C4 N1 . . . . 179.4(2) ?
O4 N1 C4 C3 . . . . 177.0(3) ?
O3 N1 C4 C3 . . . . -1.9(4) ?
O4 N1 C4 C5 . . . . -2.4(4) ?
O3 N1 C4 C5 . . . . 178.7(3) ?
C3 C4 C5 C6 . . . . 1.3(4) ?
N1 C4 C5 C6 . . . . -179.3(2) ?
C4 C5 C6 C1 . . . . -0.5(4) ?
C2 C1 C6 C5 . . . . -0.4(4) ?
C7 C1 C6 C5 . . . . 177.0(2) ?
Cd1 O1 C7 O2 . . . . -4.6(3) ?
Cd1 O1 C7 C1 . . . . 173.1(2) ?
Cd1 O2 C7 O1 . . . . 4.7(3) ?
Cd1 O2 C7 C1 . . . . -173.03(19) ?
C2 C1 C7 O1 . . . . 0.5(4) ?
C6 C1 C7 O1 . . . . -176.9(2) ?
C2 C1 C7 O2 . . . . 178.3(2) ?
C6 C1 C7 O2 . . . . 0.9(4) ?
C2 C1 C7 Cd1 . . . . 100.0(17) ?
C6 C1 C7 Cd1 . . . . -77.4(17) ?
O5 Cd1 C7 O1 . . . . 152.24(15) ?
O11 Cd1 C7 O1 . . . . 64.52(16) ?
O2 Cd1 C7 O1 . . . . -175.5(2) ?
O9 Cd1 C7 O1 . . . . -31.9(2) ?
O10 Cd1 C7 O1 . . . . -79.80(16) ?
C20 Cd1 C7 O1 . . . . -62.53(18) ?
O5 Cd1 C7 O2 . . . . -32.23(17) ?
O11 Cd1 C7 O2 . . . . -119.95(15) ?
O9 Cd1 C7 O2 . . . . 143.58(14) ?
O10 Cd1 C7 O2 . . . . 95.73(15) ?
O1 Cd1 C7 O2 . . . . 175.5(2) ?
C20 Cd1 C7 O2 . . . . 113.00(15) ?
O5 Cd1 C7 C1 . . . . 49.5(17) ?
O11 Cd1 C7 C1 . . . . -38.2(17) ?
O2 Cd1 C7 C1 . . . . 81.7(17) ?
O9 Cd1 C7 C1 . . . . -134.7(17) ?
O10 Cd1 C7 C1 . . . . 177.4(17) ?
O1 Cd1 C7 C1 . . . . -102.8(17) ?
C20 Cd1 C7 C1 . . . . -165.3(17) ?
C13 C8 C9 C10 . . . . 0.1(5) ?
C14 C8 C9 C10 . . . . -177.8(3) ?
C8 C9 C10 C11 . . . . 1.8(5) ?
C9 C10 C11 C12 . . . . -1.9(5) ?
C9 C10 C11 N2 . . . . 176.8(3) ?
O7 N2 C11 C12 . . . . -164.7(4) ?
O8 N2 C11 C12 . . . . 15.5(5) ?
O7 N2 C11 C10 . . . . 16.6(5) ?
O8 N2 C11 C10 . . . . -163.1(4) ?
C10 C11 C12 C13 . . . . -0.1(5) ?
N2 C11 C12 C13 . . . . -178.8(3) ?
C11 C12 C13 C8 . . . . 2.1(4) ?
C9 C8 C13 C12 . . . . -2.1(4) ?
C14 C8 C13 C12 . . . . 175.7(2) ?
Cd1 O5 C14 O6 . . . . -5.4(4) ?
Cd1 O5 C14 C8 . . . . 176.17(15) ?
C9 C8 C14 O6 . . . . -1.8(4) ?
C13 C8 C14 O6 . . . . -179.6(3) ?
C9 C8 C14 O5 . . . . 176.7(3) ?
C13 C8 C14 O5 . . . . -1.1(4) ?
C20 C15 C16 C17 . . . . 178.2(2) ?
C19 C15 C16 C17 . . . . 55.1(3) ?
C18 N3 C17 C16 . . . . 54.5(3) ?
C15 C16 C17 N3 . . . . -54.3(3) ?
C17 N3 C18 C19 . . . . -56.0(3) ?
N3 C18 C19 C15 . . . . 57.1(3) ?
C20 C15 C19 C18 . . . . 179.4(2) ?
C16 C15 C19 C18 . . . . -56.6(3) ?
Cd1 O9 C20 O10 . . . . 4.2(3) ?
Cd1 O9 C20 C15 . . . . -176.2(2) ?
Cd1 O10 C20 O9 . . . . -4.1(3) ?
Cd1 O10 C20 C15 . . . . 176.2(2) ?
C16 C15 C20 O9 . . . . 140.5(2) ?
C19 C15 C20 O9 . . . . -97.1(3) ?
C16 C15 C20 O10 . . . . -39.9(3) ?
C19 C15 C20 O10 . . . . 82.6(3) ?
C16 C15 C20 Cd1 . . . . 53(3) ?
C19 C15 C20 Cd1 . . . . 175(3) ?
O5 Cd1 C20 O9 . . . . -72.07(16) ?
O11 Cd1 C20 O9 . . . . 22.85(18) ?
O2 Cd1 C20 O9 . . . . 172.13(13) ?
O10 Cd1 C20 O9 . . . . 175.9(3) ?
O1 Cd1 C20 O9 . . . . 111.27(15) ?
C7 Cd1 C20 O9 . . . . 137.25(15) ?
O5 Cd1 C20 O10 . . . . 112.06(16) ?
O11 Cd1 C20 O10 . . . . -153.02(15) ?
O2 Cd1 C20 O10 . . . . -3.7(2) ?
O9 Cd1 C20 O10 . . . . -175.9(3) ?
O1 Cd1 C20 O10 . . . . -64.60(17) ?
C7 Cd1 C20 O10 . . . . -38.62(19) ?
O5 Cd1 C20 C15 . . . . 17(3) ?
O11 Cd1 C20 C15 . . . . 112(3) ?
O2 Cd1 C20 C15 . . . . -99(3) ?
O9 Cd1 C20 C15 . . . . 89(3) ?
O10 Cd1 C20 C15 . . . . -95(3) ?
O1 Cd1 C20 C15 . . . . -159(3) ?
C7 Cd1 C20 C15 . . . . -133(3) ?
